data_1571287
loop_
_publ_author_name
'Timmann, Sven'
'Wu, Tun-Hui'
'Golz, Christopher'
'Alcarazo, Manuel'

_publ_section_title
;
 Reactivity of &#x3b1;-diazo sulfonium salts: rhodium-catalysed ring
 expansion of indenes to naphthalenes.
;
_journal_issue 16
_journal_name_full 'Chemical science'
_journal_page_first 5938
_journal_page_last 5943
_journal_paper_doi 10.1039/d4sc01138d
_journal_volume 15
_journal_year 2024
_chemical_formula_moiety 'C30 H25 O2 S, C F3 O3 S'
_chemical_formula_sum 'C31 H25 F3 O5 S2'
_chemical_formula_weight 598.63
_space_group_crystal_system monoclinic
_space_group_IT_number 14
_space_group_name_Hall '-P 2ybc'
_space_group_name_H-M_alt 'P 1 21/c 1'
_atom_sites_solution_hydrogens mixed
_atom_sites_solution_primary dual
_audit_creation_date 2023-11-03
_audit_creation_method
;FinalCif V130 by Daniel Kratzert, Freiburg 2023, 
https://dkratzert.de/finalcif.html
;
_audit_update_record
;
2024-02-14 deposited with the CCDC.	2024-03-12 downloaded from the CCDC.
;
_cell_angle_alpha 90
_cell_angle_beta 106.223(2)
_cell_angle_gamma 90
_cell_formula_units_Z 4
_cell_length_a 12.1265(5)
_cell_length_b 11.7452(5)
_cell_length_c 19.7744(9)
_cell_measurement_reflns_used 9388
_cell_measurement_temperature 100.00
_cell_measurement_theta_max 32.581
_cell_measurement_theta_min 2.465
_cell_volume 2704.3(2)
_computing_cell_refinement 'SAINT V8.40B (?, 2016)'
_computing_data_collection 'Bruker BIS V6.2.15/2021-03-16 and APEX4 2022.1-1'
_computing_data_reduction 'SAINT V8.40B (?, 2016)'
_computing_molecular_graphics 'Olex2 1.5 (Dolomanov et al., 2009)'
_computing_publication_material 'Olex2 1.5 (Dolomanov et al., 2009)'
_computing_structure_refinement 'XL  (Sheldrick, 2008)'
_computing_structure_solution 'XT  (Sheldrick, 2015)'
_diffrn_ambient_environment N~2~
_diffrn_ambient_temperature 100.00
_diffrn_detector CPAD
_diffrn_detector_area_resol_mean 7.41
_diffrn_detector_type 'Bruker PHOTON III'
_diffrn_measured_fraction_theta_full 1.000
_diffrn_measured_fraction_theta_max 0.993
_diffrn_measurement_device 'four-circle diffractometer'
_diffrn_measurement_device_type 'Bruker D8 VENTURE dual wavelength Mo/Cu'
_diffrn_measurement_method '\w and \f scans'
_diffrn_measurement_specimen_support 'MiTeGen micromount'
_diffrn_radiation_monochromator 'mirror optics'
_diffrn_radiation_probe x-ray
_diffrn_radiation_type MoK\a
_diffrn_radiation_wavelength 0.71073
_diffrn_reflns_av_R_equivalents 0.0390
_diffrn_reflns_av_unetI/netI 0.0134
_diffrn_reflns_Laue_measured_fraction_full 1.000
_diffrn_reflns_Laue_measured_fraction_max 0.993
_diffrn_reflns_limit_h_max 18
_diffrn_reflns_limit_h_min -18
_diffrn_reflns_limit_k_max 17
_diffrn_reflns_limit_k_min -17
_diffrn_reflns_limit_l_max 29
_diffrn_reflns_limit_l_min -29
_diffrn_reflns_number 172291
_diffrn_reflns_point_group_measured_fraction_full 1.000
_diffrn_reflns_point_group_measured_fraction_max 0.993
_diffrn_reflns_theta_full 25.242
_diffrn_reflns_theta_max 32.634
_diffrn_reflns_theta_min 2.145
_diffrn_source 'microfocus sealed X-ray tube'
_diffrn_source_current 1.0
_diffrn_source_power 0.05
_diffrn_source_type 'Incoatec I\ms'
_diffrn_source_voltage 50.0
_diffrn_standards_number 0
_exptl_absorpt_coefficient_mu 0.259
_exptl_absorpt_correction_T_max 1.0000
_exptl_absorpt_correction_T_min 0.7888
_exptl_absorpt_correction_type numerical
_exptl_absorpt_process_details
;
SADABS-2016/2 (Bruker,2016/2) was used for absorption correction.
wR2(int) was 0.1373 before and 0.0509 after correction.
The Ratio of minimum to maximum transmission is 0.7888.
The \l/2 correction factor is Not present.
;
_exptl_crystal_colour colourless
_exptl_crystal_colour_primary colourless
_exptl_crystal_density_diffrn 1.470
_exptl_crystal_description block
_exptl_crystal_F_000 1240
_exptl_crystal_recrystallization_method 'from a mixture of acetonitrile and diethylether by solvent layering.'
_exptl_crystal_size_max 0.568
_exptl_crystal_size_mid 0.484
_exptl_crystal_size_min 0.264
_refine_diff_density_max 0.532
_refine_diff_density_min -0.497
_refine_diff_density_rms 0.059
_refine_ls_extinction_method none
_refine_ls_goodness_of_fit_ref 1.057
_refine_ls_hydrogen_treatment mixed
_refine_ls_matrix_type full
_refine_ls_number_parameters 377
_refine_ls_number_reflns 9833
_refine_ls_number_restraints 2
_refine_ls_restrained_S_all 1.057
_refine_ls_R_factor_all 0.0360
_refine_ls_R_factor_gt 0.0341
_refine_ls_shift/su_max 0.001
_refine_ls_shift/su_mean 0.000
_refine_ls_structure_factor_coef Fsqd
_refine_ls_weighting_details 'w=1/[\s^2^(Fo^2^)+(0.0531P)^2^+0.9900P] where P=(Fo^2^+2Fc^2^)/3'
_refine_ls_weighting_scheme calc
_refine_ls_wR_factor_gt 0.0950
_refine_ls_wR_factor_ref 0.0966
_reflns_Friedel_coverage 0.000
_reflns_number_gt 9285
_reflns_number_total 9833
_reflns_threshold_expression 'I > 2\s(I)'
_cod_data_source_file d4sc01138d2.cif
_cod_data_source_block mo_2134_cg_0m
_cod_depositor_comments 'Adding full bibliography for 1571276--1571290.cif.'
_cod_database_code 1571287
_olex2_refinement_description
;
1. Fixed Uiso
 At 1.2 times of:
  All C(H) groups, All C(H,H) groups
 At 1.5 times of:
  All C(H,H,H) groups
2. Restrained distances
 C21-H21A = C21-H21B
 0.99 with sigma of 0.02
3.a Secondary CH2 refined with riding coordinates:
 C29(H29A,H29B)
3.b Aromatic/amide H refined with riding coordinates:
 C5(H5), C6(H6), C7(H7), C8(H8), C9(H9), C10(H10), C11(H11), C12(H12),
 C16(H16), C17(H17), C18(H18), C19(H19), C20(H20), C23(H23), C24(H24), C25(H25),
  C26(H26), C27(H27)
3.c Idealised Me refined as rotating group:
 C30(H30A,H30B,H30C)
;
_olex2_submission_special_instructions 'No special instructions were received'
_shelx_shelxl_version_number 2018/3
_shelx_space_group_comment
;
The symmetry employed for this shelxl refinement is uniquely defined
by the following loop, which should always be used as a source of
symmetry information in preference to the above space-group names.
They are only intended as comments.
;
_shelx_estimated_absorpt_t_min 0.867
_shelx_estimated_absorpt_t_max 0.935
_diffrn_measurement_ambient_temperature_device_make 'Oxford Cryostream 800'

loop_
_space_group_symop_operation_xyz
'x, y, z'
'-x, y+1/2, -z+1/2'
'-x, -y, -z'
'x, -y-1/2, z-1/2'

loop_
_atom_site_label
_atom_site_type_symbol
_atom_site_fract_x
_atom_site_fract_y
_atom_site_fract_z
_atom_site_U_iso_or_equiv
_atom_site_adp_type
_atom_site_occupancy
_atom_site_site_symmetry_order
_atom_site_calc_flag
_atom_site_refinement_flags_posn
_atom_site_refinement_flags_adp
_atom_site_refinement_flags_occupancy
_atom_site_disorder_assembly
_atom_site_disorder_group
S1 S 0.19672(2) 0.41315(2) 0.53046(2) 0.01315(5) Uani 1 1 d . . . . .
O1 O 0.37875(5) 0.59312(6) 0.58695(4) 0.01877(12) Uani 1 1 d . . . . .
O2 O 0.52697(6) 0.48261(7) 0.57973(5) 0.02834(16) Uani 1 1 d . . . . .
C1 C 0.18350(7) 0.51243(7) 0.46095(4) 0.01402(13) Uani 1 1 d . . . . .
C2 C 0.13128(7) 0.61317(7) 0.47422(4) 0.01486(13) Uani 1 1 d . . . . .
C3 C 0.10839(7) 0.61363(7) 0.54317(4) 0.01462(13) Uani 1 1 d . . . . .
C4 C 0.14246(6) 0.51246(7) 0.58100(4) 0.01422(13) Uani 1 1 d . . . . .
C5 C 0.12588(7) 0.49092(8) 0.64652(4) 0.01647(14) Uani 1 1 d . . . . .
H5 H 0.147169 0.420268 0.669908 0.020 Uiso 1 1 calc R U . . .
C6 C 0.07653(7) 0.57779(8) 0.67642(5) 0.01862(15) Uani 1 1 d . . . . .
H6 H 0.064764 0.566928 0.721507 0.022 Uiso 1 1 calc R U . . .
C7 C 0.04428(7) 0.68037(8) 0.64089(5) 0.01927(15) Uani 1 1 d . . . . .
H7 H 0.012106 0.738848 0.662634 0.023 Uiso 1 1 calc R U . . .
C8 C 0.05829(7) 0.69893(8) 0.57398(5) 0.01774(15) Uani 1 1 d . . . . .
H8 H 0.034122 0.768460 0.549836 0.021 Uiso 1 1 calc R U . . .
C9 C 0.10730(8) 0.69729(8) 0.42232(5) 0.01926(15) Uani 1 1 d . . . . .
H9 H 0.071047 0.766315 0.429200 0.023 Uiso 1 1 calc R U . . .
C10 C 0.13748(8) 0.67827(8) 0.36010(5) 0.02202(17) Uani 1 1 d . . . . .
H10 H 0.121058 0.735107 0.324501 0.026 Uiso 1 1 calc R U . . .
C11 C 0.19106(8) 0.57800(8) 0.34900(5) 0.02072(16) Uani 1 1 d . . . . .
H11 H 0.212199 0.568216 0.306584 0.025 Uiso 1 1 calc R U . . .
C12 C 0.21413(7) 0.49149(8) 0.39961(4) 0.01710(14) Uani 1 1 d . . . . .
H12 H 0.249033 0.421875 0.392316 0.021 Uiso 1 1 calc R U . . .
C13 C 0.34743(6) 0.39495(7) 0.57123(4) 0.01369(13) Uani 1 1 d . . . . .
C14 C 0.37739(7) 0.29417(7) 0.62553(4) 0.01323(13) Uani 1 1 d . . . . .
C15 C 0.28227(7) 0.22646(7) 0.64259(4) 0.01365(13) Uani 1 1 d . . . . .
C16 C 0.21256(7) 0.15162(7) 0.59355(4) 0.01712(14) Uani 1 1 d . . . . .
H16 H 0.222962 0.144828 0.547853 0.021 Uiso 1 1 calc R U . . .
C17 C 0.12822(8) 0.08720(8) 0.61126(5) 0.02024(16) Uani 1 1 d . . . . .
H17 H 0.081597 0.036887 0.577560 0.024 Uiso 1 1 calc R U . . .
C18 C 0.11181(8) 0.09598(8) 0.67784(5) 0.02113(16) Uani 1 1 d . . . . .
H18 H 0.054132 0.052020 0.689697 0.025 Uiso 1 1 calc R U . . .
C19 C 0.18058(8) 0.16973(8) 0.72705(5) 0.02073(16) Uani 1 1 d . . . . .
H19 H 0.169605 0.176247 0.772622 0.025 Uiso 1 1 calc R U . . .
C20 C 0.26543(8) 0.23404(7) 0.70975(4) 0.01734(14) Uani 1 1 d . . . . .
H20 H 0.312376 0.283552 0.743853 0.021 Uiso 1 1 calc R U . . .
C21 C 0.39511(7) 0.28241(8) 0.55389(4) 0.01693(14) Uani 1 1 d D . . . .
H21A H 0.3463(11) 0.2357(11) 0.5197(7) 0.020 Uiso 1 1 d D U . . .
H21B H 0.4724(10) 0.2887(12) 0.5500(7) 0.020 Uiso 1 1 d D U . . .
C22 C 0.48226(7) 0.31389(7) 0.68667(4) 0.01422(13) Uani 1 1 d . . . . .
C23 C 0.49675(8) 0.41138(7) 0.72848(5) 0.01773(15) Uani 1 1 d . . . . .
H23 H 0.437776 0.467208 0.720059 0.021 Uiso 1 1 calc R U . . .
C24 C 0.59789(8) 0.42717(8) 0.78278(5) 0.02187(17) Uani 1 1 d . . . . .
H24 H 0.608259 0.494362 0.810594 0.026 Uiso 1 1 calc R U . . .
C25 C 0.68327(8) 0.34441(9) 0.79603(5) 0.02350(18) Uani 1 1 d . . . . .
H25 H 0.752517 0.355552 0.832417 0.028 Uiso 1 1 calc R U . . .
C26 C 0.66721(8) 0.24548(9) 0.75602(5) 0.02329(17) Uani 1 1 d . . . . .
H26 H 0.724516 0.187906 0.766060 0.028 Uiso 1 1 calc R U . . .
C27 C 0.56727(7) 0.23041(8) 0.70119(5) 0.01866(15) Uani 1 1 d . . . . .
H27 H 0.557062 0.162979 0.673598 0.022 Uiso 1 1 calc R U . . .
C28 C 0.42848(7) 0.49523(7) 0.57955(4) 0.01579(14) Uani 1 1 d . . . . .
C29 C 0.45007(8) 0.69581(8) 0.59359(5) 0.02168(16) Uani 1 1 d . . . . .
H29A H 0.521819 0.678308 0.581117 0.026 Uiso 1 1 calc R U . . .
H29B H 0.470606 0.724106 0.642690 0.026 Uiso 1 1 calc R U . . .
C30 C 0.38224(9) 0.78435(9) 0.54451(6) 0.02723(19) Uani 1 1 d . . . . .
H30A H 0.363392 0.756018 0.496010 0.041 Uiso 1 1 calc R U . . .
H30B H 0.427864 0.854155 0.548417 0.041 Uiso 1 1 calc R U . . .
H30C H 0.311193 0.800670 0.557078 0.041 Uiso 1 1 calc R U . . .
S2 S 0.17641(2) 1.10667(2) 0.38223(2) 0.01888(5) Uani 1 1 d . . . . .
F1 F 0.36250(8) 1.04852(8) 0.34823(5) 0.0459(2) Uani 1 1 d . . . . .
F2 F 0.37296(6) 1.02441(7) 0.45798(5) 0.03918(18) Uani 1 1 d . . . . .
F3 F 0.27341(8) 0.90801(6) 0.37976(5) 0.04104(19) Uani 1 1 d . . . . .
O3 O 0.12073(7) 1.05783(9) 0.43086(4) 0.03278(18) Uani 1 1 d . . . . .
O4 O 0.11477(8) 1.09472(7) 0.30871(4) 0.02919(16) Uani 1 1 d . . . . .
O5 O 0.22681(7) 1.21755(6) 0.40209(4) 0.03041(17) Uani 1 1 d . . . . .
C31 C 0.30253(9) 1.01731(8) 0.39254(6) 0.02512(18) Uani 1 1 d . . . . .

loop_
_atom_site_aniso_label
_atom_site_aniso_U_11
_atom_site_aniso_U_22
_atom_site_aniso_U_33
_atom_site_aniso_U_23
_atom_site_aniso_U_13
_atom_site_aniso_U_12
S1 0.01069(8) 0.01501(9) 0.01245(8) 0.00240(6) 0.00109(6) -0.00045(6)
O1 0.0134(3) 0.0177(3) 0.0256(3) -0.0018(2) 0.0060(2) -0.0031(2)
O2 0.0139(3) 0.0270(4) 0.0454(4) 0.0040(3) 0.0104(3) 0.0001(2)
C1 0.0120(3) 0.0161(3) 0.0125(3) 0.0030(2) 0.0010(2) -0.0013(2)
C2 0.0119(3) 0.0169(3) 0.0143(3) 0.0027(3) 0.0013(2) -0.0006(2)
C3 0.0106(3) 0.0173(3) 0.0148(3) 0.0019(3) 0.0016(2) -0.0002(2)
C4 0.0102(3) 0.0174(3) 0.0143(3) 0.0015(3) 0.0021(2) -0.0002(2)
C5 0.0125(3) 0.0213(4) 0.0150(3) 0.0030(3) 0.0027(2) -0.0007(3)
C6 0.0132(3) 0.0267(4) 0.0158(3) -0.0002(3) 0.0037(3) -0.0005(3)
C7 0.0131(3) 0.0247(4) 0.0190(4) -0.0022(3) 0.0029(3) 0.0015(3)
C8 0.0136(3) 0.0191(4) 0.0192(4) 0.0006(3) 0.0025(3) 0.0016(3)
C9 0.0187(3) 0.0187(4) 0.0187(4) 0.0056(3) 0.0023(3) 0.0010(3)
C10 0.0247(4) 0.0223(4) 0.0177(4) 0.0072(3) 0.0037(3) -0.0015(3)
C11 0.0234(4) 0.0233(4) 0.0156(3) 0.0031(3) 0.0057(3) -0.0037(3)
C12 0.0163(3) 0.0197(4) 0.0147(3) 0.0007(3) 0.0035(3) -0.0024(3)
C13 0.0105(3) 0.0170(3) 0.0126(3) 0.0017(2) 0.0018(2) 0.0010(2)
C14 0.0135(3) 0.0140(3) 0.0115(3) -0.0003(2) 0.0023(2) 0.0025(2)
C15 0.0146(3) 0.0127(3) 0.0127(3) 0.0004(2) 0.0023(2) 0.0016(2)
C16 0.0183(3) 0.0164(3) 0.0148(3) -0.0010(3) 0.0017(3) -0.0003(3)
C17 0.0186(4) 0.0182(4) 0.0214(4) 0.0001(3) 0.0014(3) -0.0021(3)
C18 0.0193(4) 0.0198(4) 0.0244(4) 0.0041(3) 0.0063(3) -0.0004(3)
C19 0.0237(4) 0.0213(4) 0.0185(4) 0.0027(3) 0.0082(3) 0.0005(3)
C20 0.0208(4) 0.0173(3) 0.0141(3) -0.0005(3) 0.0050(3) -0.0002(3)
C21 0.0171(3) 0.0207(4) 0.0134(3) -0.0020(3) 0.0049(3) 0.0027(3)
C22 0.0127(3) 0.0159(3) 0.0127(3) 0.0008(2) 0.0014(2) 0.0019(2)
C23 0.0190(4) 0.0173(3) 0.0150(3) -0.0010(3) 0.0015(3) 0.0012(3)
C24 0.0229(4) 0.0231(4) 0.0162(4) -0.0012(3) -0.0002(3) -0.0053(3)
C25 0.0164(3) 0.0324(5) 0.0180(4) 0.0052(3) -0.0012(3) -0.0041(3)
C26 0.0151(3) 0.0285(4) 0.0236(4) 0.0065(3) 0.0009(3) 0.0048(3)
C27 0.0158(3) 0.0193(4) 0.0195(4) 0.0013(3) 0.0028(3) 0.0048(3)
C28 0.0129(3) 0.0197(4) 0.0141(3) 0.0030(3) 0.0025(2) -0.0006(3)
C29 0.0174(3) 0.0202(4) 0.0265(4) -0.0008(3) 0.0047(3) -0.0065(3)
C30 0.0267(4) 0.0253(4) 0.0283(5) 0.0054(4) 0.0053(4) -0.0061(4)
S2 0.01845(10) 0.01986(10) 0.01634(9) -0.00598(7) 0.00160(7) 0.00064(7)
F1 0.0441(4) 0.0423(4) 0.0667(6) 0.0098(4) 0.0410(4) 0.0063(3)
F2 0.0271(3) 0.0325(4) 0.0500(4) 0.0129(3) -0.0023(3) 0.0062(3)
F3 0.0555(5) 0.0145(3) 0.0591(5) -0.0034(3) 0.0259(4) 0.0023(3)
O3 0.0262(4) 0.0520(5) 0.0233(3) -0.0088(3) 0.0121(3) -0.0063(3)
O4 0.0337(4) 0.0316(4) 0.0172(3) -0.0059(3) -0.0013(3) -0.0053(3)
O5 0.0331(4) 0.0164(3) 0.0318(4) -0.0069(3) -0.0074(3) 0.0031(3)
C31 0.0268(4) 0.0167(4) 0.0357(5) 0.0031(3) 0.0151(4) 0.0023(3)

loop_
_atom_type_symbol
_atom_type_description
_atom_type_scat_dispersion_real
_atom_type_scat_dispersion_imag
_atom_type_scat_source
C C 0.0033 0.0016 'International Tables Vol C Tables 4.2.6.8 and 6.1.1.4'
H H 0.0000 0.0000 'International Tables Vol C Tables 4.2.6.8 and 6.1.1.4'
F F 0.0171 0.0103 'International Tables Vol C Tables 4.2.6.8 and 6.1.1.4'
O O 0.0106 0.0060 'International Tables Vol C Tables 4.2.6.8 and 6.1.1.4'
S S 0.1246 0.1234 'International Tables Vol C Tables 4.2.6.8 and 6.1.1.4'

loop_
_geom_angle_atom_site_label_1
_geom_angle_atom_site_label_2
_geom_angle_atom_site_label_3
_geom_angle
_geom_angle_site_symmetry_1
_geom_angle_site_symmetry_3
_geom_angle_publ_flag
C1 S1 C4 92.11(4) . . ?
C1 S1 C13 106.67(4) . . ?
C4 S1 C13 108.45(4) . . ?
C28 O1 C29 116.59(7) . . ?
C2 C1 S1 110.95(6) . . ?
C12 C1 S1 124.93(7) . . ?
C12 C1 C2 124.01(7) . . ?
C1 C2 C3 112.98(7) . . ?
C9 C2 C1 118.20(8) . . ?
C9 C2 C3 128.82(8) . . ?
C4 C3 C2 112.88(7) . . ?
C8 C3 C2 128.84(8) . . ?
C8 C3 C4 118.28(8) . . ?
C3 C4 S1 110.85(6) . . ?
C5 C4 S1 125.30(7) . . ?
C5 C4 C3 123.63(8) . . ?
C4 C5 H5 121.5 . . ?
C4 C5 C6 116.95(8) . . ?
C6 C5 H5 121.5 . . ?
C5 C6 H6 119.6 . . ?
C7 C6 C5 120.76(8) . . ?
C7 C6 H6 119.6 . . ?
C6 C7 H7 119.3 . . ?
C6 C7 C8 121.38(8) . . ?
C8 C7 H7 119.3 . . ?
C3 C8 C7 118.94(8) . . ?
C3 C8 H8 120.5 . . ?
C7 C8 H8 120.5 . . ?
C2 C9 H9 120.6 . . ?
C2 C9 C10 118.86(8) . . ?
C10 C9 H9 120.6 . . ?
C9 C10 H10 119.2 . . ?
C11 C10 C9 121.55(8) . . ?
C11 C10 H10 119.2 . . ?
C10 C11 H11 119.6 . . ?
C10 C11 C12 120.72(8) . . ?
C12 C11 H11 119.6 . . ?
C1 C12 C11 116.64(8) . . ?
C1 C12 H12 121.7 . . ?
C11 C12 H12 121.7 . . ?
C14 C13 S1 114.16(5) . . ?
C21 C13 S1 113.99(6) . . ?
C21 C13 C14 57.93(5) . . ?
C28 C13 S1 120.38(6) . . ?
C28 C13 C14 119.54(6) . . ?
C28 C13 C21 115.15(7) . . ?
C15 C14 C13 120.18(6) . . ?
C21 C14 C13 59.32(5) . . ?
C21 C14 C15 118.81(7) . . ?
C21 C14 C22 117.45(7) . . ?
C22 C14 C13 114.49(7) . . ?
C22 C14 C15 115.23(7) . . ?
C16 C15 C14 121.61(7) . . ?
C20 C15 C14 119.95(7) . . ?
C20 C15 C16 118.39(8) . . ?
C15 C16 H16 119.7 . . ?
C17 C16 C15 120.61(8) . . ?
C17 C16 H16 119.7 . . ?
C16 C17 H17 119.8 . . ?
C18 C17 C16 120.50(8) . . ?
C18 C17 H17 119.8 . . ?
C17 C18 H18 120.3 . . ?
C17 C18 C19 119.48(8) . . ?
C19 C18 H18 120.3 . . ?
C18 C19 H19 119.9 . . ?
C18 C19 C20 120.29(8) . . ?
C20 C19 H19 119.9 . . ?
C15 C20 H20 119.6 . . ?
C19 C20 C15 120.73(8) . . ?
C19 C20 H20 119.6 . . ?
C13 C21 H21A 117.8(9) . . ?
C13 C21 H21B 113.0(8) . . ?
C14 C21 C13 62.75(5) . . ?
C14 C21 H21A 120.4(9) . . ?
C14 C21 H21B 117.9(8) . . ?
H21A C21 H21B 114.7(12) . . ?
C23 C22 C14 122.68(7) . . ?
C27 C22 C14 117.83(7) . . ?
C27 C22 C23 119.49(8) . . ?
C22 C23 H23 119.9 . . ?
C22 C23 C24 120.15(8) . . ?
C24 C23 H23 119.9 . . ?
C23 C24 H24 120.0 . . ?
C25 C24 C23 119.94(9) . . ?
C25 C24 H24 120.0 . . ?
C24 C25 H25 120.0 . . ?
C26 C25 C24 119.94(8) . . ?
C26 C25 H25 120.0 . . ?
C25 C26 H26 119.9 . . ?
C25 C26 C27 120.18(8) . . ?
C27 C26 H26 119.9 . . ?
C22 C27 C26 120.24(9) . . ?
C22 C27 H27 119.9 . . ?
C26 C27 H27 119.9 . . ?
O1 C28 C13 112.67(7) . . ?
O2 C28 O1 126.08(8) . . ?
O2 C28 C13 121.24(8) . . ?
O1 C29 H29A 110.1 . . ?
O1 C29 H29B 110.1 . . ?
O1 C29 C30 107.97(7) . . ?
H29A C29 H29B 108.4 . . ?
C30 C29 H29A 110.1 . . ?
C30 C29 H29B 110.1 . . ?
C29 C30 H30A 109.5 . . ?
C29 C30 H30B 109.5 . . ?
C29 C30 H30C 109.5 . . ?
H30A C30 H30B 109.5 . . ?
H30A C30 H30C 109.5 . . ?
H30B C30 H30C 109.5 . . ?
O3 S2 O4 115.24(5) . . ?
O3 S2 O5 114.79(5) . . ?
O3 S2 C31 103.40(5) . . ?
O4 S2 O5 114.94(5) . . ?
O4 S2 C31 103.84(5) . . ?
O5 S2 C31 102.18(5) . . ?
F1 C31 S2 111.27(7) . . ?
F1 C31 F2 107.42(9) . . ?
F2 C31 S2 111.20(7) . . ?
F3 C31 S2 111.32(8) . . ?
F3 C31 F1 107.63(9) . . ?
F3 C31 F2 107.81(9) . . ?

loop_
_geom_bond_atom_site_label_1
_geom_bond_atom_site_label_2
_geom_bond_distance
_geom_bond_site_symmetry_2
_geom_bond_publ_flag
S1 C1 1.7752(8) . ?
S1 C4 1.7775(9) . ?
S1 C13 1.7924(8) . ?
O1 C28 1.3252(11) . ?
O1 C29 1.4685(11) . ?
O2 C28 1.2025(10) . ?
C1 C2 1.4009(12) . ?
C1 C12 1.3863(11) . ?
C2 C3 1.4654(12) . ?
C2 C9 1.3955(11) . ?
C3 C4 1.4035(11) . ?
C3 C8 1.3968(12) . ?
C4 C5 1.3887(11) . ?
C5 H5 0.9500 . ?
C5 C6 1.3951(13) . ?
C6 H6 0.9500 . ?
C6 C7 1.3945(13) . ?
C7 H7 0.9500 . ?
C7 C8 1.3974(12) . ?
C8 H8 0.9500 . ?
C9 H9 0.9500 . ?
C9 C10 1.3961(13) . ?
C10 H10 0.9500 . ?
C10 C11 1.3918(14) . ?
C11 H11 0.9500 . ?
C11 C12 1.3985(12) . ?
C12 H12 0.9500 . ?
C13 C14 1.5710(11) . ?
C13 C21 1.5197(12) . ?
C13 C28 1.5133(12) . ?
C14 C15 1.5147(11) . ?
C14 C21 1.4973(11) . ?
C14 C22 1.5079(11) . ?
C15 C16 1.4034(11) . ?
C15 C20 1.4017(11) . ?
C16 H16 0.9500 . ?
C16 C17 1.3933(13) . ?
C17 H17 0.9500 . ?
C17 C18 1.3891(14) . ?
C18 H18 0.9500 . ?
C18 C19 1.3926(14) . ?
C19 H19 0.9500 . ?
C19 C20 1.3940(12) . ?
C20 H20 0.9500 . ?
C21 H21A 0.940(12) . ?
C21 H21B 0.965(12) . ?
C22 C23 1.3945(12) . ?
C22 C27 1.3932(11) . ?
C23 H23 0.9500 . ?
C23 C24 1.3985(12) . ?
C24 H24 0.9500 . ?
C24 C25 1.3906(14) . ?
C25 H25 0.9500 . ?
C25 C26 1.3885(15) . ?
C26 H26 0.9500 . ?
C26 C27 1.3934(12) . ?
C27 H27 0.9500 . ?
C29 H29A 0.9900 . ?
C29 H29B 0.9900 . ?
C29 C30 1.5011(14) . ?
C30 H30A 0.9800 . ?
C30 H30B 0.9800 . ?
C30 H30C 0.9800 . ?
S2 O3 1.4395(9) . ?
S2 O4 1.4438(8) . ?
S2 O5 1.4456(8) . ?
S2 C31 1.8188(10) . ?
F1 C31 1.3368(12) . ?
F2 C31 1.3392(14) . ?
F3 C31 1.3367(12) . ?

loop_
_geom_torsion_atom_site_label_1
_geom_torsion_atom_site_label_2
_geom_torsion_atom_site_label_3
_geom_torsion_atom_site_label_4
_geom_torsion
_geom_torsion_site_symmetry_1
_geom_torsion_site_symmetry_2
_geom_torsion_site_symmetry_3
_geom_torsion_site_symmetry_4
_geom_torsion_publ_flag
S1 C1 C2 C3 3.80(9) . . . . ?
S1 C1 C2 C9 -175.69(6) . . . . ?
S1 C1 C12 C11 176.34(6) . . . . ?
S1 C4 C5 C6 -176.62(6) . . . . ?
S1 C13 C14 C15 -3.47(9) . . . . ?
S1 C13 C14 C21 104.17(7) . . . . ?
S1 C13 C14 C22 -147.24(6) . . . . ?
S1 C13 C21 C14 -104.47(6) . . . . ?
S1 C13 C28 O1 30.35(10) . . . . ?
S1 C13 C28 O2 -150.32(8) . . . . ?
C1 S1 C4 C3 4.16(6) . . . . ?
C1 S1 C4 C5 178.86(7) . . . . ?
C1 S1 C13 C14 -169.82(6) . . . . ?
C1 S1 C13 C21 -105.76(6) . . . . ?
C1 S1 C13 C28 37.38(7) . . . . ?
C1 C2 C3 C4 -0.68(10) . . . . ?
C1 C2 C3 C8 179.72(8) . . . . ?
C1 C2 C9 C10 -0.81(12) . . . . ?
C2 C1 C12 C11 0.38(12) . . . . ?
C2 C3 C4 S1 -2.76(8) . . . . ?
C2 C3 C4 C5 -177.56(7) . . . . ?
C2 C3 C8 C7 179.67(8) . . . . ?
C2 C9 C10 C11 -0.27(14) . . . . ?
C3 C2 C9 C10 179.79(8) . . . . ?
C3 C4 C5 C6 -2.57(12) . . . . ?
C4 S1 C1 C2 -4.55(6) . . . . ?
C4 S1 C1 C12 179.04(7) . . . . ?
C4 S1 C13 C14 92.11(6) . . . . ?
C4 S1 C13 C21 156.17(6) . . . . ?
C4 S1 C13 C28 -60.69(7) . . . . ?
C4 C3 C8 C7 0.09(12) . . . . ?
C4 C5 C6 C7 0.93(12) . . . . ?
C5 C6 C7 C8 1.13(13) . . . . ?
C6 C7 C8 C3 -1.64(13) . . . . ?
C8 C3 C4 S1 176.89(6) . . . . ?
C8 C3 C4 C5 2.08(12) . . . . ?
C9 C2 C3 C4 178.74(8) . . . . ?
C9 C2 C3 C8 -0.86(14) . . . . ?
C9 C10 C11 C12 1.46(14) . . . . ?
C10 C11 C12 C1 -1.48(13) . . . . ?
C12 C1 C2 C3 -179.74(7) . . . . ?
C12 C1 C2 C9 0.76(12) . . . . ?
C13 S1 C1 C2 -114.53(6) . . . . ?
C13 S1 C1 C12 69.06(8) . . . . ?
C13 S1 C4 C3 112.51(6) . . . . ?
C13 S1 C4 C5 -72.79(8) . . . . ?
C13 C14 C15 C16 70.68(10) . . . . ?
C13 C14 C15 C20 -112.08(9) . . . . ?
C13 C14 C22 C23 52.10(11) . . . . ?
C13 C14 C22 C27 -127.87(8) . . . . ?
C14 C13 C28 O1 -121.01(8) . . . . ?
C14 C13 C28 O2 58.33(11) . . . . ?
C14 C15 C16 C17 177.72(8) . . . . ?
C14 C15 C20 C19 -178.05(8) . . . . ?
C14 C22 C23 C24 -177.46(8) . . . . ?
C14 C22 C27 C26 178.47(8) . . . . ?
C15 C14 C21 C13 109.93(8) . . . . ?
C15 C14 C22 C23 -93.51(10) . . . . ?
C15 C14 C22 C27 86.51(9) . . . . ?
C15 C16 C17 C18 -0.03(13) . . . . ?
C16 C15 C20 C19 -0.73(12) . . . . ?
C16 C17 C18 C19 -0.11(14) . . . . ?
C17 C18 C19 C20 -0.17(14) . . . . ?
C18 C19 C20 C15 0.60(14) . . . . ?
C20 C15 C16 C17 0.45(12) . . . . ?
C21 C13 C14 C15 -107.64(8) . . . . ?
C21 C13 C14 C22 108.59(8) . . . . ?
C21 C13 C28 O1 173.09(7) . . . . ?
C21 C13 C28 O2 -7.58(12) . . . . ?
C21 C14 C15 C16 1.40(11) . . . . ?
C21 C14 C15 C20 178.64(7) . . . . ?
C21 C14 C22 C23 118.83(9) . . . . ?
C21 C14 C22 C27 -61.15(10) . . . . ?
C22 C14 C15 C16 -145.80(8) . . . . ?
C22 C14 C15 C20 31.44(10) . . . . ?
C22 C14 C21 C13 -103.58(8) . . . . ?
C22 C23 C24 C25 -1.28(14) . . . . ?
C23 C22 C27 C26 -1.51(13) . . . . ?
C23 C24 C25 C26 -0.98(15) . . . . ?
C24 C25 C26 C27 1.99(15) . . . . ?
C25 C26 C27 C22 -0.74(14) . . . . ?
C27 C22 C23 C24 2.51(13) . . . . ?
C28 O1 C29 C30 132.57(9) . . . . ?
C28 C13 C14 C15 149.57(7) . . . . ?
C28 C13 C14 C21 -102.79(8) . . . . ?
C28 C13 C14 C22 5.80(10) . . . . ?
C28 C13 C21 C14 110.40(7) . . . . ?
C29 O1 C28 O2 2.20(13) . . . . ?
C29 O1 C28 C13 -178.50(7) . . . . ?
O3 S2 C31 F1 177.38(8) . . . . ?
O3 S2 C31 F2 -62.91(8) . . . . ?
O3 S2 C31 F3 57.33(9) . . . . ?
O4 S2 C31 F1 56.71(9) . . . . ?
O4 S2 C31 F2 176.42(7) . . . . ?
O4 S2 C31 F3 -63.35(9) . . . . ?
O5 S2 C31 F1 -63.13(9) . . . . ?
O5 S2 C31 F2 56.58(8) . . . . ?
O5 S2 C31 F3 176.82(8) . . . . ?
